data_4076314
loop_
_publ_author_name
'Conde-Guadano, Susana'
'Danopoulos, Andreas A.'
'Pattacini, Roberto'
'Hanton, Martin'
'Tooze, Robert P.'

_publ_section_title
;
 Indenyl Functionalized N-Heterocyclic Carbene Complexes of Chromium:
 Syntheses, Structures, and Reactivity Studies Relevant to Ethylene
 Oligomerization and Polymerization
;
_journal_issue 5
_journal_name_full Organometallics
_journal_page_first 1643
_journal_paper_doi 10.1021/om200641u
_journal_volume 31
_journal_year 2012
_chemical_formula_moiety 'C39 H48 Cr N2 O, C32 H12 B F24'
_chemical_formula_sum 'C71 H60 B Cr F24 N2 O'
_chemical_formula_weight 1476.02
_space_group_IT_number 2
_symmetry_cell_setting triclinic
_symmetry_Int_Tables_number 2
_symmetry_space_group_name_Hall '-P 1'
_symmetry_space_group_name_H-M 'P -1'
_atom_sites_solution_hydrogens geom
_atom_sites_solution_primary direct
_atom_sites_solution_secondary difmap
_audit_creation_method SHELXL-97
_cell_angle_alpha 107.063(6)
_cell_angle_beta 93.236(4)
_cell_angle_gamma 97.023(5)
_cell_formula_units_Z 2
_cell_length_a 12.6125(14)
_cell_length_b 15.1254(13)
_cell_length_c 21.731(2)
_cell_measurement_temperature 173(2)
_cell_volume 3914.7(7)
_computing_cell_refinement 'DENZO (Otwinowski & Minor, 1997) & COLLECT (Hooft, R.W.W., 1998)'
_computing_data_collection 'COLLECT (Hooft, R.W.W., 1998)'
_computing_data_reduction 'DENZO (Otwinowski & Minor, 1997) & COLLECT (Hooft, R.W.W., 1998)'
_computing_molecular_graphics 'CAMERON (Watkin, et al., 1993)'
_computing_publication_material 'WINGX (Farrugia, 1998)'
_computing_structure_refinement 'SHELXL-97 (Sheldrick, 2008)'
_computing_structure_solution 'SHELXS-97 (Sheldrick, 1997)'
_diffrn_ambient_temperature 173(2)
_diffrn_detector_area_resol_mean 9.091
_diffrn_measured_fraction_theta_full 0.972
_diffrn_measured_fraction_theta_max 0.972
_diffrn_measurement_device_type 'Bruker-Nonius CCD camera on \k-goniostat'
_diffrn_measurement_method '\f & \w scans to fill the asymmetric unit'
_diffrn_radiation_monochromator '10cm confocal mirrors'
_diffrn_radiation_probe x-ray
_diffrn_radiation_type MoK\a
_diffrn_radiation_wavelength 0.71073
_diffrn_reflns_av_R_equivalents 0.1027
_diffrn_reflns_av_sigmaI/netI 0.1882
_diffrn_reflns_limit_h_max 14
_diffrn_reflns_limit_h_min -14
_diffrn_reflns_limit_k_max 17
_diffrn_reflns_limit_k_min -17
_diffrn_reflns_limit_l_max 25
_diffrn_reflns_limit_l_min -25
_diffrn_reflns_number 45009
_diffrn_reflns_theta_full 25.00
_diffrn_reflns_theta_max 25.00
_diffrn_reflns_theta_min 2.93
_diffrn_source 'Bruker Nonius FR591 Rotating Anode'
_exptl_absorpt_coefficient_mu 0.243
_exptl_absorpt_correction_T_max 0.9975
_exptl_absorpt_correction_T_min 0.9583
_exptl_absorpt_correction_type multi-scan
_exptl_absorpt_process_details
;
SADABS V2.10 (Sheldrick, G.M., 2003)
;
_exptl_crystal_density_diffrn 1.252
_exptl_crystal_density_method 'not measured'
_exptl_crystal_description prism
_exptl_crystal_F_000 1506
_exptl_crystal_size_max 0.13
_exptl_crystal_size_mid 0.1
_exptl_crystal_size_min 0.01
_platon_squeeze_details
;
;
_refine_diff_density_max 0.859
_refine_diff_density_min -0.404
_refine_diff_density_rms 0.103
_refine_ls_extinction_method none
_refine_ls_goodness_of_fit_ref 1.016
_refine_ls_hydrogen_treatment constr
_refine_ls_matrix_type full
_refine_ls_number_parameters 943
_refine_ls_number_reflns 13374
_refine_ls_number_restraints 162
_refine_ls_restrained_S_all 1.027
_refine_ls_R_factor_all 0.2490
_refine_ls_R_factor_gt 0.1356
_refine_ls_shift/su_max 0.000
_refine_ls_shift/su_mean 0.000
_refine_ls_structure_factor_coef Fsqd
_refine_ls_weighting_details 'calc w=1/[\s^2^(Fo^2^)+(0.2000P)^2^+0.0000P] where P=(Fo^2^+2Fc^2^)/3'
_refine_ls_weighting_scheme calc
_refine_ls_wR_factor_gt 0.3222
_refine_ls_wR_factor_ref 0.3816
_reflns_number_gt 5162
_reflns_number_total 13374
_reflns_threshold_expression >2sigma(I)
_cod_data_source_file om200641u_si_001.cif
_cod_data_source_block complex2a-BzBArF4
_cod_original_cell_volume 3914.8(7)
_cod_database_code 4076314

loop_
_symmetry_equiv_pos_as_xyz
'x, y, z'
'-x, -y, -z'

loop_
_atom_site_label
_atom_site_type_symbol
_atom_site_fract_x
_atom_site_fract_y
_atom_site_fract_z
_atom_site_U_iso_or_equiv
_atom_site_adp_type
_atom_site_occupancy
_atom_site_symmetry_multiplicity
_atom_site_calc_flag
_atom_site_refinement_flags
Cr1 Cr 0.44513(11) -0.18581(9) 0.25065(7) 0.0453(5) Uani 1 1 d .
C1 C 0.5746(8) -0.2520(7) 0.2747(5) 0.059(3) Uani 1 1 d .
C2 C 0.6949(9) -0.3421(9) 0.2898(7) 0.083(4) Uani 1 1 d .
H2 H 0.7317 -0.3933 0.2828 0.100 Uiso 1 1 calc R
C3 C 0.7184(9) -0.2629(9) 0.3420(7) 0.084(4) Uani 1 1 d .
H3 H 0.7722 -0.2484 0.3759 0.101 Uiso 1 1 calc R
C4 C 0.6381(9) -0.1175(6) 0.3761(5) 0.068(3) Uani 1 1 d .
H4A H 0.6969 -0.1045 0.4097 0.081 Uiso 1 1 calc R
H4B H 0.5714 -0.1161 0.3963 0.081 Uiso 1 1 calc R
C5 C 0.6499(8) -0.0429(6) 0.3410(5) 0.064(3) Uani 1 1 d .
H5A H 0.6628 0.0185 0.3727 0.077 Uiso 1 1 calc R
H5B H 0.7117 -0.0502 0.3163 0.077 Uiso 1 1 calc R
C6 C 0.5520(7) -0.0495(5) 0.2963(4) 0.047(2) Uani 1 1 d .
C7 C 0.4468(7) -0.0440(5) 0.3161(5) 0.046(2) Uani 1 1 d .
H7 H 0.4287 -0.0366 0.3580 0.055 Uiso 1 1 calc R
C8 C 0.3773(8) -0.0513(6) 0.2645(5) 0.050(2) Uani 1 1 d .
H8 H 0.3034 -0.0526 0.2652 0.060 Uiso 1 1 calc R
C9 C 0.4342(7) -0.0568(5) 0.2094(5) 0.045(2) Uani 1 1 d .
C10 C 0.3986(7) -0.0596(5) 0.1450(5) 0.045(2) Uani 1 1 d .
C11 C 0.4754(7) -0.0615(5) 0.1042(5) 0.048(2) Uani 1 1 d .
H11 H 0.4546 -0.0635 0.0620 0.058 Uiso 1 1 calc R
C12 C 0.5838(7) -0.0609(6) 0.1209(5) 0.053(3) Uani 1 1 d .
H12 H 0.6321 -0.0623 0.0899 0.063 Uiso 1 1 calc R
C13 C 0.6215(6) -0.0583(6) 0.1833(4) 0.041(2) Uani 1 1 d .
C14 C 0.5470(7) -0.0547(5) 0.2294(4) 0.042(2) Uani 1 1 d .
C15 C 0.7407(7) -0.0566(7) 0.1982(5) 0.067(3) Uani 1 1 d .
H15A H 0.7671 -0.0050 0.2359 0.101 Uiso 1 1 calc R
H15B H 0.7778 -0.0497 0.1621 0.101 Uiso 1 1 calc R
H15C H 0.7528 -0.1140 0.2060 0.101 Uiso 1 1 calc R
C16 C 0.2825(7) -0.0570(6) 0.1277(5) 0.057(3) Uani 1 1 d .
H16A H 0.2719 -0.0585 0.0833 0.085 Uiso 1 1 calc R
H16B H 0.2616 -0.0008 0.1550 0.085 Uiso 1 1 calc R
H16C H 0.2396 -0.1103 0.1338 0.085 Uiso 1 1 calc R
C17 C 0.5729(7) -0.4049(6) 0.1882(5) 0.049(2) Uani 1 1 d .
C18 C 0.6322(8) -0.4099(7) 0.1358(6) 0.067(3) Uani 1 1 d .
C19 C 0.5999(9) -0.4804(7) 0.0792(7) 0.084(4) Uani 1 1 d .
H19 H 0.6384 -0.4844 0.0434 0.100 Uiso 1 1 calc R
C20 C 0.5109(10) -0.5452(8) 0.0749(7) 0.093(4) Uani 1 1 d .
H20 H 0.4882 -0.5910 0.0357 0.111 Uiso 1 1 calc R
C21 C 0.4546(9) -0.5432(6) 0.1282(7) 0.079(4) Uani 1 1 d .
H21 H 0.3968 -0.5896 0.1245 0.094 Uiso 1 1 calc R
C22 C 0.4814(8) -0.4764(7) 0.1846(7) 0.071(3) Uani 1 1 d .
C23 C 0.4296(8) -0.4721(7) 0.2468(6) 0.070(3) Uani 1 1 d .
H23 H 0.4373 -0.4068 0.2739 0.084 Uiso 1 1 calc R
C24 C 0.3123(10) -0.5108(8) 0.2319(6) 0.093(4) Uani 1 1 d .
H24A H 0.2808 -0.4856 0.2007 0.139 Uiso 1 1 calc R
H24B H 0.2770 -0.4937 0.2708 0.139 Uiso 1 1 calc R
H24C H 0.3042 -0.5776 0.2148 0.139 Uiso 1 1 calc R
C25 C 0.4813(11) -0.5296(8) 0.2850(7) 0.103(4) Uani 1 1 d .
H25A H 0.4426 -0.5298 0.3217 0.154 Uiso 1 1 calc R
H25B H 0.5546 -0.5022 0.2994 0.154 Uiso 1 1 calc R
H25C H 0.4791 -0.5926 0.2576 0.154 Uiso 1 1 calc R
C26 C 0.7325(8) -0.3410(7) 0.1399(6) 0.068(3) Uani 1 1 d .
H26 H 0.7394 -0.2929 0.1821 0.081 Uiso 1 1 calc R
C27 C 0.8325(8) -0.3906(8) 0.1358(8) 0.115(6) Uani 1 1 d .
H27A H 0.8382 -0.4170 0.1708 0.173 Uiso 1 1 calc R
H27B H 0.8953 -0.3464 0.1386 0.173 Uiso 1 1 calc R
H27C H 0.8263 -0.4396 0.0954 0.173 Uiso 1 1 calc R
C28 C 0.7237(9) -0.2928(8) 0.0869(6) 0.083(4) Uani 1 1 d .
H28A H 0.7059 -0.3394 0.0455 0.124 Uiso 1 1 calc R
H28B H 0.7910 -0.2556 0.0870 0.124 Uiso 1 1 calc R
H28C H 0.6685 -0.2535 0.0952 0.124 Uiso 1 1 calc R
C29 C 0.3354(7) -0.2398(7) 0.3046(5) 0.055(2) Uani 1 1 d .
H29A H 0.2668 -0.2205 0.2963 0.066 Uiso 1 1 calc R
H29B H 0.3261 -0.3074 0.2872 0.066 Uiso 1 1 calc R
C30 C 0.3583(7) -0.2157(6) 0.3757(5) 0.048(2) Uani 1 1 d .
C31 C 0.3201(7) -0.1384(7) 0.4172(5) 0.060(3) Uani 1 1 d .
H31 H 0.2766 -0.1046 0.3998 0.072 Uiso 1 1 calc R
C32 C 0.3458(10) -0.1119(8) 0.4830(6) 0.077(3) Uani 1 1 d .
H32 H 0.3225 -0.0586 0.5089 0.092 Uiso 1 1 calc R
C33 C 0.4058(10) -0.1631(9) 0.5117(6) 0.086(4) Uani 1 1 d .
H33 H 0.4188 -0.1472 0.5564 0.104 Uiso 1 1 calc R
C34 C 0.4450(8) -0.2371(7) 0.4721(5) 0.061(3) Uani 1 1 d .
H34 H 0.4879 -0.2714 0.4896 0.073 Uiso 1 1 calc R
C35 C 0.4208(8) -0.2609(7) 0.4063(6) 0.063(3) Uani 1 1 d .
H35 H 0.4490 -0.3116 0.3806 0.075 Uiso 1 1 calc R
C36 C 0.2512(8) -0.3043(7) 0.1532(5) 0.068(3) Uani 1 1 d .
H36A H 0.2176 -0.2481 0.1661 0.081 Uiso 1 1 calc R
H36B H 0.2222 -0.3471 0.1757 0.081 Uiso 1 1 calc R
C37 C 0.2343(10) -0.3488(8) 0.0816(5) 0.082(4) Uani 1 1 d .
H37A H 0.2315 -0.4160 0.0709 0.098 Uiso 1 1 calc R
H37B H 0.1675 -0.3356 0.0642 0.098 Uiso 1 1 calc R
C38 C 0.3257(9) -0.3085(9) 0.0548(6) 0.081(3) Uani 1 1 d .
H38A H 0.3147 -0.2489 0.0491 0.097 Uiso 1 1 calc R
H38B H 0.3398 -0.3506 0.0139 0.097 Uiso 1 1 calc R
C39 C 0.4120(8) -0.2974(6) 0.1060(4) 0.053(3) Uani 1 1 d .
H39A H 0.4466 -0.3531 0.0969 0.063 Uiso 1 1 calc R
H39B H 0.4656 -0.2447 0.1079 0.063 Uiso 1 1 calc R
C40 C 0.2127(7) 0.1984(5) 0.2086(5) 0.044(2) Uani 1 1 d .
C41 C 0.2918(6) 0.2054(6) 0.2574(4) 0.038(2) Uani 1 1 d .
H41 H 0.2726 0.2140 0.2992 0.046 Uiso 1 1 calc R
C42 C 0.3993(7) 0.2002(6) 0.2465(5) 0.047(2) Uani 1 1 d .
C43 C 0.4284(7) 0.1875(6) 0.1837(5) 0.051(2) Uani 1 1 d .
H43 H 0.4995 0.1838 0.1752 0.061 Uiso 1 1 calc R
C44 C 0.3508(7) 0.1803(6) 0.1342(4) 0.042(2) Uani 1 1 d .
C45 C 0.2456(6) 0.1861(6) 0.1459(5) 0.045(2) Uani 1 1 d .
H45 H 0.1951 0.1819 0.1119 0.054 Uiso 1 1 calc R
C46 C 0.3803(8) 0.1602(8) 0.0659(5) 0.058(3) Uani 1 1 d .
C47 C 0.4805(8) 0.2110(7) 0.3008(5) 0.059(3) Uani 1 1 d .
C48 C 0.0470(6) 0.0788(6) 0.1992(4) 0.042(2) Uani 1 1 d .
C49 C 0.0241(6) 0.0255(6) 0.1350(5) 0.045(2) Uani 1 1 d .
H49 H 0.0222 0.0560 0.1036 0.055 Uiso 1 1 calc R
C50 C 0.0038(6) -0.0721(6) 0.1153(4) 0.044(2) Uani 1 1 d .
C51 C 0.0063(7) -0.1192(6) 0.1603(4) 0.045(2) Uani 1 1 d .
H51 H -0.0065 -0.1841 0.1473 0.054 Uiso 1 1 calc R
C52 C 0.0271(6) -0.0713(5) 0.2229(5) 0.040(2) Uani 1 1 d .
C53 C 0.0476(6) 0.0283(6) 0.2443(4) 0.041(2) Uani 1 1 d .
H53 H 0.0614 0.0600 0.2882 0.050 Uiso 1 1 calc R
C54 C 0.0271(3) -0.1214(3) 0.2773(2) 0.060(3) Uani 1 1 d .
F1 F 0.0448(6) -0.2076(4) 0.2526(2) 0.097(3) Uani 0.908(8) 1 calc PRU
F2 F -0.0662(5) -0.1215(5) 0.3009(3) 0.099(3) Uani 0.908(8) 1 calc PRU
F3 F 0.1026(5) -0.0766(4) 0.3236(2) 0.079(2) Uani 0.908(8) 1 calc PRU
F1A F 0.0094(5) -0.0628(4) 0.3321(2) 0.084(7) Uani 0.092(8) 1 calc PRU
F2A F 0.1203(5) -0.1489(4) 0.2838(3) 0.096(7) Uani 0.092(8) 1 calc PRU
F3A F -0.0484(5) -0.1938(4) 0.2611(3) 0.097(7) Uani 0.092(8) 1 calc PRU
C55 C -0.0172(8) -0.1251(7) 0.0446(5) 0.060(3) Uani 1 1 d .
C56 C 0.0176(6) 0.2380(5) 0.1705(4) 0.040(2) Uani 1 1 d .
C57 C -0.0927(7) 0.2077(7) 0.1552(5) 0.055(2) Uani 1 1 d .
H57 H -0.1255 0.1588 0.1685 0.066 Uiso 1 1 calc R
C58 C -0.1539(7) 0.2511(7) 0.1196(5) 0.055(3) Uani 1 1 d .
C59 C -0.1088(7) 0.3180(6) 0.0965(4) 0.050(2) Uani 1 1 d .
H59 H -0.1498 0.3437 0.0711 0.060 Uiso 1 1 calc R
C60 C -0.0018(8) 0.3473(6) 0.1108(5) 0.051(2) Uani 1 1 d .
C61 C 0.0607(7) 0.3093(5) 0.1490(4) 0.046(2) Uani 1 1 d .
H61 H 0.1331 0.3332 0.1599 0.056 Uiso 1 1 calc R
C62 C 0.0564(9) 0.4250(7) 0.0880(7) 0.073(3) Uani 1 1 d .
C63 C -0.2721(8) 0.2098(10) 0.1006(8) 0.081(4) Uani 1 1 d .
C64 C 0.0620(6) 0.2496(6) 0.2925(5) 0.047(2) Uani 1 1 d .
C65 C 0.1246(7) 0.3303(6) 0.3288(4) 0.051(2) Uani 1 1 d .
H65 H 0.1866 0.3518 0.3132 0.062 Uiso 1 1 calc R
C66 C 0.0973(9) 0.3814(7) 0.3891(5) 0.067(3) Uani 1 1 d .
C67 C 0.0071(9) 0.3489(8) 0.4128(6) 0.082(4) Uani 1 1 d .
H67 H -0.0110 0.3823 0.4530 0.098 Uiso 1 1 calc R
C68 C -0.0544(8) 0.2702(7) 0.3787(6) 0.070(3) Uani 1 1 d .
C69 C -0.0313(7) 0.2192(6) 0.3195(4) 0.050(2) Uani 1 1 d .
H69 H -0.0763 0.1646 0.2965 0.060 Uiso 1 1 calc R
C70 C 0.1795(6) 0.4713(5) 0.4282(4) 0.135(7) Uani 1 1 d .
F19 F 0.1348(7) 0.5212(6) 0.4755(5) 0.126(5) Uani 0.666(10) 1 calc PRU
F21 F 0.2069(11) 0.5198(7) 0.3904(5) 0.148(5) Uani 0.666(10) 1 calc PRU
F20 F 0.2634(8) 0.4458(5) 0.4505(7) 0.146(5) Uani 0.666(10) 1 calc PRU
F19A F 0.2686(8) 0.4700(7) 0.4021(6) 0.125(7) Uani 0.334(10) 1 calc PRU
F20A F 0.1965(10) 0.4714(6) 0.4872(5) 0.120(6) Uani 0.334(10) 1 calc PRU
F21A F 0.1400(8) 0.5454(5) 0.4271(7) 0.144(7) Uani 0.334(10) 1 calc PRU
C71 C -0.1556(5) 0.2266(5) 0.4077(4) 0.115(5) Uani 1 1 d .
F22 F -0.2193(7) 0.2876(7) 0.4250(6) 0.116(7) Uani 0.257(10) 1 calc PRU
F23 F -0.1226(6) 0.2033(7) 0.4570(5) 0.133(7) Uani 0.257(10) 1 calc PRU
F24 F -0.2057(7) 0.1539(8) 0.3643(4) 0.156(8) Uani 0.257(10) 1 calc PRU
F22A F -0.1458(7) 0.1423(6) 0.4059(5) 0.120(4) Uani 0.743(10) 1 calc PRU
F23A F -0.2425(6) 0.2266(10) 0.3738(5) 0.167(6) Uani 0.743(10) 1 calc PRU
F24A F -0.1594(7) 0.2760(6) 0.4665(5) 0.108(4) Uani 0.743(10) 1 calc PRU
O1 O 0.3667(5) -0.2822(4) 0.1667(3) 0.0567(17) Uani 1 1 d .
N1 N 0.6094(6) -0.3362(5) 0.2488(4) 0.061(2) Uani 1 1 d .
N2 N 0.6385(7) -0.2082(6) 0.3307(5) 0.065(2) Uani 1 1 d .
B1 B 0.0853(7) 0.1913(7) 0.2189(5) 0.046(3) Uani 1 1 d .
F4 F -0.1114(5) -0.1163(5) 0.0195(3) 0.101(2) Uani 1 1 d .
F5 F 0.0566(5) -0.0976(4) 0.0095(3) 0.0767(17) Uani 1 1 d .
F6 F -0.0163(6) -0.2178(4) 0.0332(3) 0.093(2) Uani 1 1 d .
F7 F 0.3224(5) 0.0859(4) 0.0257(3) 0.0780(17) Uani 1 1 d .
F8 F 0.4792(5) 0.1461(6) 0.0583(3) 0.107(2) Uani 1 1 d .
F9 F 0.3600(7) 0.2266(5) 0.0416(3) 0.106(2) Uani 1 1 d .
F10 F 0.5638(5) 0.1664(5) 0.2828(3) 0.099(2) Uani 1 1 d .
F11 F 0.4444(5) 0.1737(5) 0.3451(3) 0.093(2) Uani 1 1 d .
F12 F 0.5177(6) 0.2958(4) 0.3322(4) 0.116(3) Uani 1 1 d .
F13 F -0.0015(6) 0.4363(5) 0.0387(4) 0.112(3) Uani 1 1 d .
F14 F 0.1524(5) 0.4113(4) 0.0711(3) 0.0838(19) Uani 1 1 d .
F15 F 0.0653(5) 0.5084(4) 0.1336(4) 0.089(2) Uani 1 1 d .
F16 F -0.3144(5) 0.1678(5) 0.1399(4) 0.097(2) Uani 1 1 d .
F17 F -0.2934(6) 0.1598(7) 0.0443(4) 0.134(4) Uani 1 1 d .
F18 F -0.3282(5) 0.2839(6) 0.1051(5) 0.125(3) Uani 1 1 d .

loop_
_atom_site_aniso_label
_atom_site_aniso_U_11
_atom_site_aniso_U_22
_atom_site_aniso_U_33
_atom_site_aniso_U_23
_atom_site_aniso_U_13
_atom_site_aniso_U_12
Cr1 0.0440(9) 0.0408(8) 0.0514(10) 0.0148(7) 0.0039(7) 0.0055(6)
C1 0.062(7) 0.053(6) 0.072(8) 0.037(6) 0.002(6) 0.000(5)
C2 0.054(7) 0.074(8) 0.141(12) 0.057(9) -0.004(8) 0.030(6)
C3 0.060(7) 0.080(9) 0.131(12) 0.066(9) -0.011(7) 0.010(6)
C4 0.090(8) 0.043(6) 0.062(7) 0.014(5) -0.017(6) -0.007(5)
C5 0.068(7) 0.047(6) 0.076(8) 0.020(5) -0.001(6) -0.001(5)
C6 0.048(6) 0.033(5) 0.047(6) 0.001(4) -0.016(5) -0.008(4)
C7 0.048(6) 0.028(5) 0.058(7) 0.005(4) 0.016(5) 0.008(4)
C8 0.056(6) 0.040(5) 0.052(6) 0.006(4) 0.017(5) 0.011(4)
C9 0.047(6) 0.038(5) 0.057(7) 0.021(4) 0.019(5) 0.006(4)
C10 0.034(5) 0.034(5) 0.059(7) 0.004(4) -0.013(5) 0.008(4)
C11 0.052(6) 0.038(5) 0.057(6) 0.020(4) -0.002(5) 0.007(4)
C12 0.051(6) 0.049(5) 0.063(7) 0.020(5) 0.028(5) 0.009(4)
C13 0.031(5) 0.046(5) 0.042(6) 0.007(4) 0.005(4) 0.006(4)
C14 0.041(5) 0.032(4) 0.051(6) 0.008(4) 0.008(4) 0.006(4)
C15 0.040(6) 0.066(6) 0.092(8) 0.018(6) 0.002(6) 0.005(5)
C16 0.053(6) 0.046(5) 0.070(7) 0.014(5) 0.001(5) 0.010(4)
C17 0.053(6) 0.028(5) 0.064(7) 0.009(5) 0.013(5) 0.015(4)
C18 0.059(7) 0.049(6) 0.105(9) 0.033(7) 0.032(7) 0.020(5)
C19 0.058(7) 0.044(6) 0.146(12) 0.015(7) 0.052(8) 0.012(5)
C20 0.093(10) 0.061(7) 0.109(11) -0.007(7) 0.037(8) 0.023(7)
C21 0.070(7) 0.014(5) 0.135(11) 0.001(6) 0.026(8) -0.011(4)
C22 0.054(6) 0.033(6) 0.145(11) 0.046(7) 0.025(7) 0.022(5)
C23 0.049(6) 0.057(6) 0.112(10) 0.042(6) 0.002(6) -0.001(5)
C24 0.093(10) 0.082(8) 0.108(11) 0.040(8) 0.022(8) 0.000(7)
C25 0.108(11) 0.078(8) 0.130(12) 0.045(8) -0.013(9) 0.015(7)
C26 0.052(6) 0.052(6) 0.108(9) 0.033(6) 0.015(6) 0.017(5)
C27 0.040(6) 0.066(7) 0.260(19) 0.071(10) 0.044(9) 0.019(5)
C28 0.060(7) 0.073(7) 0.109(10) 0.021(7) 0.009(7) -0.002(6)
C29 0.043(6) 0.059(6) 0.060(7) 0.016(5) -0.006(5) 0.001(4)
C30 0.042(5) 0.053(6) 0.054(6) 0.025(5) -0.008(5) 0.009(4)
C31 0.037(5) 0.092(8) 0.048(7) 0.017(6) -0.001(5) 0.009(5)
C32 0.098(9) 0.079(8) 0.066(8) 0.030(7) 0.013(7) 0.038(7)
C33 0.106(10) 0.102(9) 0.070(8) 0.050(8) 0.019(7) 0.024(8)
C34 0.071(7) 0.053(6) 0.058(7) 0.017(5) -0.010(6) 0.014(5)
C35 0.052(6) 0.057(6) 0.078(9) 0.029(6) -0.010(6) -0.010(5)
C36 0.053(7) 0.073(7) 0.078(8) 0.032(6) 0.002(6) -0.012(5)
C37 0.091(9) 0.074(7) 0.060(8) 0.018(6) -0.023(7) -0.049(6)
C38 0.076(8) 0.095(9) 0.072(8) 0.020(7) 0.011(7) 0.025(7)
C39 0.084(7) 0.028(5) 0.047(6) 0.009(4) 0.011(6) 0.012(4)
C40 0.035(5) 0.028(4) 0.073(7) 0.020(4) 0.018(5) 0.005(4)
C41 0.029(5) 0.055(5) 0.039(5) 0.027(4) 0.002(4) 0.008(4)
C42 0.047(5) 0.043(5) 0.059(7) 0.028(5) -0.003(5) 0.012(4)
C43 0.044(6) 0.053(6) 0.056(7) 0.017(5) -0.001(5) 0.011(4)
C44 0.037(5) 0.048(5) 0.047(6) 0.023(4) -0.001(4) 0.010(4)
C45 0.028(5) 0.051(5) 0.065(6) 0.025(5) 0.023(4) 0.016(4)
C46 0.042(6) 0.081(8) 0.058(7) 0.034(6) 0.010(5) 0.006(5)
C47 0.048(6) 0.061(7) 0.069(8) 0.022(6) 0.008(6) 0.004(5)
C48 0.035(5) 0.053(5) 0.044(6) 0.017(5) 0.024(4) 0.016(4)
C49 0.034(5) 0.055(6) 0.062(7) 0.036(5) 0.014(5) 0.016(4)
C50 0.027(5) 0.057(6) 0.044(6) 0.014(5) 0.000(4) -0.001(4)
C51 0.038(5) 0.045(5) 0.042(6) 0.000(5) -0.002(4) 0.001(4)
C52 0.032(5) 0.028(4) 0.064(7) 0.025(4) -0.003(4) -0.006(3)
C53 0.030(5) 0.061(6) 0.036(5) 0.016(4) 0.006(4) 0.014(4)
C54 0.059(7) 0.051(6) 0.074(8) 0.021(6) 0.022(6) 0.013(5)
F1 0.146(7) 0.067(4) 0.087(5) 0.032(4) 0.009(5) 0.034(4)
F2 0.065(4) 0.156(7) 0.117(6) 0.100(6) 0.028(4) 0.021(4)
F3 0.069(4) 0.107(5) 0.068(4) 0.046(4) -0.021(4) 0.000(4)
F1A 0.077(10) 0.103(10) 0.073(10) 0.040(9) -0.007(10) -0.006(10)
F2A 0.137(11) 0.071(10) 0.092(10) 0.039(9) 0.004(10) 0.032(10)
F3A 0.072(10) 0.141(12) 0.113(11) 0.089(10) 0.024(10) 0.014(10)
C55 0.044(6) 0.067(7) 0.057(7) 0.010(5) -0.008(5) -0.009(5)
C56 0.025(4) 0.037(5) 0.052(6) 0.002(4) 0.007(4) 0.008(4)
C57 0.047(6) 0.059(6) 0.066(7) 0.026(5) 0.008(5) 0.013(5)
C58 0.034(5) 0.069(6) 0.071(7) 0.029(6) 0.009(5) 0.017(5)
C59 0.045(6) 0.056(6) 0.058(6) 0.027(5) -0.002(5) 0.014(5)
C60 0.064(7) 0.044(5) 0.062(7) 0.036(5) 0.008(5) 0.023(5)
C61 0.039(5) 0.030(4) 0.065(6) 0.009(4) 0.008(5) -0.004(4)
C62 0.065(8) 0.052(7) 0.117(10) 0.045(7) 0.005(7) 0.016(5)
C63 0.032(6) 0.117(10) 0.115(11) 0.065(10) -0.012(7) 0.020(7)
C64 0.028(5) 0.051(6) 0.069(7) 0.024(5) 0.009(5) 0.016(4)
C65 0.039(5) 0.056(6) 0.051(6) 0.005(5) 0.004(5) 0.004(5)
C66 0.076(7) 0.044(6) 0.079(8) 0.007(5) 0.038(6) 0.006(5)
C67 0.075(8) 0.077(8) 0.083(9) -0.006(7) 0.048(7) 0.025(7)
C68 0.055(6) 0.046(6) 0.091(9) -0.010(6) 0.035(6) -0.004(5)
C69 0.046(6) 0.041(5) 0.049(6) -0.005(4) 0.003(5) -0.002(4)
C70 0.22(2) 0.109(13) 0.086(12) 0.022(10) 0.036(13) 0.078(15)
F19 0.108(8) 0.090(7) 0.130(8) -0.041(6) 0.071(7) -0.017(6)
F21 0.171(11) 0.098(8) 0.146(10) 0.000(7) 0.050(8) -0.012(8)
F20 0.126(8) 0.120(8) 0.135(11) -0.042(8) 0.001(9) 0.000(7)
F19A 0.101(10) 0.114(10) 0.113(12) -0.030(9) 0.035(10) -0.014(9)
F20A 0.114(11) 0.092(10) 0.125(10) -0.002(9) 0.036(10) -0.023(8)
F21A 0.168(13) 0.098(10) 0.149(12) 0.015(10) 0.031(10) 0.005(10)
C71 0.118(13) 0.130(13) 0.088(12) 0.005(10) 0.047(10) 0.032(10)
F22 0.093(11) 0.098(9) 0.118(11) -0.021(9) 0.046(9) -0.019(9)
F23 0.145(11) 0.113(10) 0.127(11) 0.018(9) 0.047(10) -0.003(10)
F24 0.084(11) 0.259(15) 0.133(11) 0.074(12) 0.041(10) 0.003(11)
F22A 0.139(8) 0.083(6) 0.121(9) 0.005(5) 0.058(7) -0.005(6)
F23A 0.077(7) 0.294(14) 0.141(9) 0.084(10) 0.023(7) 0.012(8)
F24A 0.098(7) 0.085(6) 0.110(8) -0.013(5) 0.057(6) -0.027(5)
O1 0.060(4) 0.047(4) 0.059(4) 0.015(3) 0.011(3) -0.007(3)
N1 0.045(5) 0.048(5) 0.101(7) 0.041(5) 0.009(5) 0.013(4)
N2 0.058(5) 0.063(6) 0.087(7) 0.040(5) 0.008(5) 0.011(4)
B1 0.023(5) 0.055(6) 0.055(7) 0.009(5) 0.010(5) 0.007(4)
F4 0.066(5) 0.133(6) 0.077(5) -0.005(4) -0.021(4) 0.019(4)
F5 0.073(4) 0.097(4) 0.053(4) 0.019(3) 0.018(3) -0.007(3)
F6 0.162(7) 0.043(3) 0.059(4) 0.003(3) 0.013(4) -0.004(4)
F7 0.083(4) 0.088(4) 0.052(4) 0.007(3) 0.016(3) 0.000(4)
F8 0.047(4) 0.199(8) 0.078(5) 0.038(5) 0.020(3) 0.035(4)
F9 0.165(7) 0.098(5) 0.077(5) 0.048(4) 0.047(5) 0.040(5)
F10 0.064(4) 0.129(6) 0.100(5) 0.024(4) -0.017(4) 0.039(4)
F11 0.085(5) 0.117(5) 0.087(5) 0.056(4) -0.027(4) 0.002(4)
F12 0.140(7) 0.052(4) 0.140(7) 0.031(4) -0.080(5) -0.009(4)
F13 0.090(5) 0.114(6) 0.162(7) 0.105(6) -0.016(5) -0.008(4)
F14 0.055(4) 0.088(4) 0.123(6) 0.052(4) 0.025(4) 0.012(3)
F15 0.084(5) 0.048(4) 0.133(6) 0.026(4) 0.020(4) 0.004(3)
F16 0.048(4) 0.120(5) 0.152(7) 0.083(5) 0.012(4) 0.014(3)
F17 0.053(5) 0.199(9) 0.096(6) -0.012(6) -0.011(4) -0.038(5)
F18 0.049(4) 0.128(6) 0.227(10) 0.096(6) 0.008(5) 0.017(4)

loop_
_atom_type_symbol
_atom_type_description
_atom_type_scat_dispersion_real
_atom_type_scat_dispersion_imag
_atom_type_scat_source
Cr Cr 0.3209 0.6236 'International Tables Vol C Tables 4.2.6.8 and 6.1.1.4'
C C 0.0033 0.0016 'International Tables Vol C Tables 4.2.6.8 and 6.1.1.4'
O O 0.0106 0.0060 'International Tables Vol C Tables 4.2.6.8 and 6.1.1.4'
N N 0.0061 0.0033 'International Tables Vol C Tables 4.2.6.8 and 6.1.1.4'
B B 0.0013 0.0007 'International Tables Vol C Tables 4.2.6.8 and 6.1.1.4'
F F 0.0171 0.0103 'International Tables Vol C Tables 4.2.6.8 and 6.1.1.4'
H H 0.0000 0.0000 'International Tables Vol C Tables 4.2.6.8 and 6.1.1.4'

loop_
_geom_angle_atom_site_label_1
_geom_angle_atom_site_label_2
_geom_angle_atom_site_label_3
_geom_angle
O1 Cr1 C29 89.2(3)
O1 Cr1 C1 103.8(4)
C29 Cr1 C1 95.6(4)
O1 Cr1 C7 143.0(3)
C29 Cr1 C7 90.4(4)
C1 Cr1 C7 113.1(4)
O1 Cr1 C6 147.8(3)
C29 Cr1 C6 120.4(4)
C1 Cr1 C6 87.0(4)
C7 Cr1 C6 37.4(3)
O1 Cr1 C8 107.8(3)
C29 Cr1 C8 95.0(3)
C1 Cr1 C8 146.8(4)
C7 Cr1 C8 35.4(3)
C6 Cr1 C8 60.7(3)
O1 Cr1 C9 93.0(3)
C29 Cr1 C9 127.9(3)
C1 Cr1 C9 133.8(3)
C7 Cr1 C9 59.1(3)
C6 Cr1 C9 59.6(3)
C8 Cr1 C9 35.5(3)
O1 Cr1 C14 112.1(3)
C29 Cr1 C14 150.2(3)
C1 Cr1 C14 99.0(3)
C7 Cr1 C14 60.0(3)
C6 Cr1 C14 35.7(3)
C8 Cr1 C14 59.6(3)
C9 Cr1 C14 35.4(3)
N2 C1 N1 106.3(8)
N2 C1 Cr1 118.3(7)
N1 C1 Cr1 135.2(8)
C3 C2 N1 111.5(10)
C3 C2 H2 124.2
N1 C2 H2 124.2
C2 C3 N2 102.1(10)
C2 C3 H3 128.9
N2 C3 H3 128.9
N2 C4 C5 109.7(8)
N2 C4 H4A 109.7
C5 C4 H4A 109.7
N2 C4 H4B 109.7
C5 C4 H4B 109.7
H4A C4 H4B 108.2
C6 C5 C4 112.2(8)
C6 C5 H5A 109.2
C4 C5 H5A 109.2
C6 C5 H5B 109.2
C4 C5 H5B 109.2
H5A C5 H5B 107.9
C7 C6 C14 107.8(8)
C7 C6 C5 124.3(9)
C14 C6 C5 127.8(8)
C7 C6 Cr1 69.6(5)
C14 C6 Cr1 78.4(5)
C5 C6 Cr1 121.3(6)
C8 C7 C6 109.5(8)
C8 C7 Cr1 74.4(5)
C6 C7 Cr1 73.0(4)
C8 C7 H7 125.3
C6 C7 H7 125.3
Cr1 C7 H7 119.0
C7 C8 C9 109.6(9)
C7 C8 Cr1 70.1(5)
C9 C8 Cr1 77.7(5)
C7 C8 H8 125.2
C9 C8 H8 125.2
Cr1 C8 H8 118.6
C8 C9 C10 131.0(9)
C8 C9 C14 107.1(8)
C10 C9 C14 121.8(7)
C8 C9 Cr1 66.8(4)
C10 C9 Cr1 127.8(6)
C14 C9 Cr1 72.8(5)
C11 C10 C9 115.8(8)
C11 C10 C16 124.5(9)
C9 C10 C16 119.7(8)
C10 C11 C12 124.5(9)
C10 C11 H11 117.8
C12 C11 H11 117.8
C11 C12 C13 121.3(8)
C11 C12 H12 119.3
C13 C12 H12 119.3
C12 C13 C14 118.1(7)
C12 C13 C15 118.4(8)
C14 C13 C15 123.4(8)
C13 C14 C6 135.7(8)
C13 C14 C9 118.5(8)
C6 C14 C9 105.9(7)
C13 C14 Cr1 126.6(5)
C6 C14 Cr1 65.9(4)
C9 C14 Cr1 71.8(4)
C13 C15 H15A 109.5
C13 C15 H15B 109.5
H15A C15 H15B 109.5
C13 C15 H15C 109.5
H15A C15 H15C 109.5
H15B C15 H15C 109.5
C10 C16 H16A 109.5
C10 C16 H16B 109.5
H16A C16 H16B 109.5
C10 C16 H16C 109.5
H16A C16 H16C 109.5
H16B C16 H16C 109.5
C18 C17 N1 119.5(9)
C18 C17 C22 120.8(10)
N1 C17 C22 119.3(9)
C19 C18 C17 118.7(9)
C19 C18 C26 119.5(9)
C17 C18 C26 121.8(11)
C18 C19 C20 120.5(11)
C18 C19 H19 119.7
C20 C19 H19 119.7
C19 C20 C21 120.9(12)
C19 C20 H20 119.5
C21 C20 H20 119.5
C22 C21 C20 121.6(10)
C22 C21 H21 119.2
C20 C21 H21 119.2
C21 C22 C17 117.4(10)
C21 C22 C23 125.3(9)
C17 C22 C23 117.1(10)
C24 C23 C22 110.4(10)
C24 C23 C25 107.5(9)
C22 C23 C25 111.9(9)
C24 C23 H23 109.0
C22 C23 H23 109.0
C25 C23 H23 109.0
C23 C24 H24A 109.5
C23 C24 H24B 109.5
H24A C24 H24B 109.5
C23 C24 H24C 109.5
H24A C24 H24C 109.5
H24B C24 H24C 109.5
C23 C25 H25A 109.5
C23 C25 H25B 109.5
H25A C25 H25B 109.5
C23 C25 H25C 109.5
H25A C25 H25C 109.5
H25B C25 H25C 109.5
C18 C26 C27 110.3(8)
C18 C26 C28 110.9(9)
C27 C26 C28 111.3(10)
C18 C26 H26 108.1
C27 C26 H26 108.1
C28 C26 H26 108.1
C26 C27 H27A 109.5
C26 C27 H27B 109.5
H27A C27 H27B 109.5
C26 C27 H27C 109.5
H27A C27 H27C 109.5
H27B C27 H27C 109.5
C26 C28 H28A 109.5
C26 C28 H28B 109.5
H28A C28 H28B 109.5
C26 C28 H28C 109.5
H28A C28 H28C 109.5
H28B C28 H28C 109.5
C30 C29 Cr1 119.8(6)
C30 C29 H29A 107.4
Cr1 C29 H29A 107.4
C30 C29 H29B 107.4
Cr1 C29 H29B 107.4
H29A C29 H29B 106.9
C35 C30 C31 114.6(9)
C35 C30 C29 124.7(9)
C31 C30 C29 120.6(8)
C32 C31 C30 121.4(9)
C32 C31 H31 119.3
C30 C31 H31 119.3
C31 C32 C33 121.5(11)
C31 C32 H32 119.3
C33 C32 H32 119.3
C34 C33 C32 117.9(11)
C34 C33 H33 121.1
C32 C33 H33 121.1
C33 C34 C35 119.6(10)
C33 C34 H34 120.2
C35 C34 H34 120.2
C30 C35 C34 125.0(10)
C30 C35 H35 117.5
C34 C35 H35 117.5
O1 C36 C37 103.9(8)
O1 C36 H36A 111.0
C37 C36 H36A 111.0
O1 C36 H36B 111.0
C37 C36 H36B 111.0
H36A C36 H36B 109.0
C38 C37 C36 106.4(9)
C38 C37 H37A 110.5
C36 C37 H37A 110.5
C38 C37 H37B 110.5
C36 C37 H37B 110.5
H37A C37 H37B 108.6
C37 C38 C39 100.6(9)
C37 C38 H38A 111.7
C39 C38 H38A 111.6
C37 C38 H38B 111.6
C39 C38 H38B 111.7
H38A C38 H38B 109.4
O1 C39 C38 108.8(9)
O1 C39 H39A 109.9
C38 C39 H39A 109.9
O1 C39 H39B 109.9
C38 C39 H39B 109.9
H39A C39 H39B 108.3
C41 C40 C45 116.7(7)
C41 C40 B1 123.2(8)
C45 C40 B1 119.7(8)
C40 C41 C42 122.8(8)
C40 C41 H41 118.6
C42 C41 H41 118.6
C43 C42 C41 118.7(8)
C43 C42 C47 121.0(8)
C41 C42 C47 120.3(9)
C44 C43 C42 119.6(8)
C44 C43 H43 120.2
C42 C43 H43 120.2
C45 C44 C43 121.0(8)
C45 C44 C46 119.2(8)
C43 C44 C46 119.8(8)
C44 C45 C40 121.3(9)
C44 C45 H45 119.4
C40 C45 H45 119.4
C49 C48 C53 115.6(8)
C49 C48 B1 120.8(8)
C53 C48 B1 123.1(8)
C48 C49 C50 122.9(8)
C48 C49 H49 118.6
C50 C49 H49 118.6
C51 C50 C49 120.0(8)
C51 C50 C55 120.2(8)
C49 C50 C55 119.7(8)
C52 C51 C50 119.6(8)
C52 C51 H51 120.2
C50 C51 H51 120.2
C51 C52 C53 121.5(8)
C51 C52 C54 122.0(7)
C53 C52 C54 116.5(7)
C48 C53 C52 120.4(8)
C48 C53 H53 119.8
C52 C53 H53 119.8
C61 C56 C57 116.9(8)
C61 C56 B1 124.5(7)
C57 C56 B1 118.4(7)
C56 C57 C58 120.0(8)
C56 C57 H57 120.0
C58 C57 H57 120.0
C59 C58 C57 121.8(9)
C59 C58 C63 120.7(9)
C57 C58 C63 117.0(9)
C58 C59 C60 118.5(8)
C58 C59 H59 120.8
C60 C59 H59 120.8
C59 C60 C61 121.3(8)
C59 C60 C62 122.3(8)
C61 C60 C62 116.4(9)
C56 C61 C60 121.3(8)
C56 C61 H61 119.3
C60 C61 H61 119.3
C65 C64 C69 116.9(8)
C65 C64 B1 123.2(8)
C69 C64 B1 119.8(8)
C64 C65 C66 121.3(9)
C64 C65 H65 119.4
C66 C65 H65 119.4
C67 C66 C65 119.4(10)
C67 C66 C70 123.9(9)
C65 C66 C70 116.5(8)
C68 C67 C66 120.4(9)
C68 C67 H67 119.8
C66 C67 H67 119.8
C67 C68 C69 121.9(9)
C67 C68 C71 121.4(9)
C69 C68 C71 116.6(8)
C68 C69 C64 120.0(8)
C68 C69 H69 120.0
C64 C69 H69 120.0
C39 O1 C36 107.9(7)
C39 O1 Cr1 121.3(5)
C36 O1 Cr1 124.2(6)
C1 N1 C2 108.1(10)
C1 N1 C17 127.9(8)
C2 N1 C17 123.9(9)
C1 N2 C3 112.0(10)
C1 N2 C4 129.5(8)
C3 N2 C4 118.5(10)
C40 B1 C48 102.8(6)
C40 B1 C64 112.9(8)
C48 B1 C64 114.3(7)
C40 B1 C56 112.0(7)
C48 B1 C56 110.6(7)
C64 B1 C56 104.5(6)

loop_
_geom_bond_atom_site_label_1
_geom_bond_atom_site_label_2
_geom_bond_distance
Cr1 O1 2.078(6)
Cr1 C29 2.104(9)
Cr1 C1 2.133(10)
Cr1 C7 2.195(8)
Cr1 C6 2.240(8)
Cr1 C8 2.248(8)
Cr1 C9 2.390(8)
Cr1 C14 2.403(8)
C1 N2 1.362(13)
C1 N1 1.370(12)
C2 C3 1.375(17)
C2 N1 1.388(13)
C2 H2 0.9300
C3 N2 1.433(13)
C3 H3 0.9300
C4 N2 1.437(12)
C4 C5 1.534(13)
C4 H4A 0.9700
C4 H4B 0.9700
C5 C6 1.502(13)
C5 H5A 0.9700
C5 H5B 0.9700
C6 C7 1.422(12)
C6 C14 1.431(12)
C7 C8 1.353(12)
C7 H7 0.9300
C8 C9 1.419(11)
C8 H8 0.9300
C9 C10 1.432(12)
C9 C14 1.457(12)
C10 C11 1.347(12)
C10 C16 1.499(12)
C11 C12 1.393(12)
C11 H11 0.9300
C12 C13 1.398(12)
C12 H12 0.9300
C13 C14 1.407(11)
C13 C15 1.516(12)
C15 H15A 0.9600
C15 H15B 0.9600
C15 H15C 0.9600
C16 H16A 0.9600
C16 H16B 0.9600
C16 H16C 0.9600
C17 C18 1.386(13)
C17 N1 1.427(12)
C17 C22 1.463(13)
C18 C19 1.373(16)
C18 C26 1.518(14)
C19 C20 1.376(15)
C19 H19 0.9300
C20 C21 1.388(16)
C20 H20 0.9300
C21 C22 1.335(16)
C21 H21 0.9300
C22 C23 1.522(15)
C23 C24 1.503(15)
C23 C25 1.540(14)
C23 H23 0.9800
C24 H24A 0.9600
C24 H24B 0.9600
C24 H24C 0.9600
C25 H25A 0.9600
C25 H25B 0.9600
C25 H25C 0.9600
C26 C27 1.538(13)
C26 C28 1.540(15)
C26 H26 0.9800
C27 H27A 0.9600
C27 H27B 0.9600
C27 H27C 0.9600
C28 H28A 0.9600
C28 H28B 0.9600
C28 H28C 0.9600
C29 C30 1.482(12)
C29 H29A 0.9700
C29 H29B 0.9700
C30 C35 1.367(12)
C30 C31 1.407(13)
C31 C32 1.375(14)
C31 H31 0.9300
C32 C33 1.390(15)
C32 H32 0.9300
C33 C34 1.363(15)
C33 H33 0.9300
C34 C35 1.376(13)
C34 H34 0.9300
C35 H35 0.9300
C36 O1 1.446(11)
C36 C37 1.495(14)
C36 H36A 0.9700
C36 H36B 0.9700
C37 C38 1.467(14)
C37 H37A 0.9700
C37 H37B 0.9700
C38 C39 1.471(14)
C38 H38A 0.9700
C38 H38B 0.9700
C39 O1 1.434(10)
C39 H39A 0.9700
C39 H39B 0.9700
C40 C41 1.385(12)
C40 C45 1.414(12)
C40 B1 1.629(11)
C41 C42 1.398(11)
C41 H41 0.9300
C42 C43 1.397(12)
C42 C47 1.476(14)
C43 C44 1.384(12)
C43 H43 0.9300
C44 C45 1.373(10)
C44 C46 1.503(13)
C45 H45 0.9300
C48 C49 1.386(12)
C48 C53 1.407(11)
C48 B1 1.632(13)
C49 C50 1.397(12)
C49 H49 0.9300
C50 C51 1.370(12)
C50 C55 1.501(13)
C51 C52 1.333(11)
C51 H51 0.9300
C52 C53 1.425(11)
C52 C54 1.581(9)
C53 H53 0.9300
C56 C61 1.364(11)
C56 C57 1.400(12)
C56 B1 1.678(14)
C57 C58 1.407(12)
C57 H57 0.9300
C58 C59 1.337(12)
C58 C63 1.529(14)
C59 C60 1.356(12)
C59 H59 0.9300
C60 C61 1.400(12)
C60 C62 1.528(13)
C61 H61 0.9300
C64 C65 1.366(12)
C64 C69 1.431(11)
C64 B1 1.646(14)
C65 C66 1.397(13)
C65 H65 0.9300
C66 C67 1.370(14)
C66 C70 1.589(12)
C67 C68 1.327(14)
C67 H67 0.9300
C68 C69 1.360(12)
C68 C71 1.609(10)
C69 H69 0.9300

loop_
_platon_squeeze_void_nr
_platon_squeeze_void_average_x
_platon_squeeze_void_average_y
_platon_squeeze_void_average_z
_platon_squeeze_void_volume
_platon_squeeze_void_count_electrons
_platon_squeeze_void_content
1 0.000 0.000 0.500 821 199 ' '
